data_7128167
loop_
_publ_author_name
'Siddique, Rashid G.'
'Arachchige, Kasun S. A.'
'Al-Fayaad, Hydar A'
'Brock, Aidan J.'
'Micallef, Aaron S.'
'Luis, Ena T.'
'Thoburn, John D.'
'McMurtrie, John C.'
'Clegg, Jack K.'

_publ_section_title
;
 The kinetics and mechanism of interconversion within a system of
 [Fe<sub>2</sub>L<sub>3</sub>]<sup>4+</sup> helicates and
 [Fe<sub>4</sub>L<sub>6</sub>]<sup>8+</sup> cages.
;
_journal_issue 40
_journal_name_full 'Chemical communications (Cambridge, England)'
_journal_page_first 4918
_journal_page_last 4921
_journal_paper_doi 10.1039/d1cc01583d
_journal_volume 57
_journal_year 2021
_chemical_formula_moiety 'C90 H54 Fe2 N12, 4[PF6]'
_chemical_formula_sum 'C90 H54 F24 Fe2 N12 P4'
_chemical_formula_weight 1995.03
_space_group_crystal_system hexagonal
_space_group_IT_number 182
_space_group_name_Hall 'P 6c 2c'
_space_group_name_H-M_alt 'P 63 2 2'
_atom_sites_solution_hydrogens geom
_atom_sites_solution_primary dual
_audit_creation_date 2020-07-09
_audit_creation_method
;
Olex2 1.3
(compiled 2020.06.28 svn.raecde09e for OlexSys, GUI svn.r6132)
;
_audit_update_record
;
2020-07-23 deposited with the CCDC.	2021-04-13 downloaded from the CCDC.
;
_cell_angle_alpha 90
_cell_angle_beta 90
_cell_angle_gamma 120
_cell_formula_units_Z 2
_cell_length_a 13.4333(13)
_cell_length_b 13.4333(13)
_cell_length_c 27.740(6)
_cell_measurement_reflns_used 73262
_cell_measurement_temperature 100(2)
_cell_measurement_theta_max 28.281
_cell_measurement_theta_min 2.285
_cell_volume 4335.1(11)
_computing_cell_refinement 'XDS (Kabsch, 1993)'
_computing_data_collection 'AS QEGUI'
_computing_data_reduction 'XDS (Kabsch, 1993)'
_computing_molecular_graphics 'Olex2 1.3 (Dolomanov et al., 2009)'
_computing_publication_material 'Olex2 1.3 (Dolomanov et al., 2009)'
_computing_structure_refinement 'SHELXL 2018/3 (Sheldrick, 2015)'
_computing_structure_solution 'SHELXT 2014/5 (Sheldrick, 2014)'
_diffrn_ambient_temperature 100(2)
_diffrn_measured_fraction_theta_full 0.998
_diffrn_measured_fraction_theta_max 0.999
_diffrn_measurement_device_type 'Dectris Eiger 9M'
_diffrn_measurement_method 'Omega Scan'
_diffrn_radiation_monochromator 'Silicon Double Crystal'
_diffrn_radiation_type synchrotron
_diffrn_radiation_wavelength 0.7108
_diffrn_reflns_av_R_equivalents 0.0707
_diffrn_reflns_av_unetI/netI 0.0193
_diffrn_reflns_Laue_measured_fraction_full 0.998
_diffrn_reflns_Laue_measured_fraction_max 0.999
_diffrn_reflns_limit_h_max 17
_diffrn_reflns_limit_h_min -17
_diffrn_reflns_limit_k_max 17
_diffrn_reflns_limit_k_min -17
_diffrn_reflns_limit_l_max 36
_diffrn_reflns_limit_l_min -36
_diffrn_reflns_number 73262
_diffrn_reflns_point_group_measured_fraction_full 0.999
_diffrn_reflns_point_group_measured_fraction_max 0.999
_diffrn_reflns_theta_full 25.242
_diffrn_reflns_theta_max 28.281
_diffrn_reflns_theta_min 2.285
_diffrn_source Synchrotron
_exptl_absorpt_coefficient_mu 0.515
_exptl_absorpt_correction_T_max 28.281
_exptl_absorpt_correction_T_min 2.285
_exptl_absorpt_correction_type multi-scan
_exptl_absorpt_process_details 'XDS (Kabsch, 1993)'
_exptl_crystal_colour red
_exptl_crystal_colour_primary red
_exptl_crystal_density_diffrn 1.528
_exptl_crystal_description plate
_exptl_crystal_F_000 2012
_exptl_crystal_size_max 0.09
_exptl_crystal_size_mid 0.06
_exptl_crystal_size_min 0.03
_refine_diff_density_max 0.664
_refine_diff_density_min -0.432
_refine_diff_density_rms 0.116
_refine_ls_abs_structure_details
;
 Refined as an inversion twin.
;
_refine_ls_abs_structure_Flack 0.49(5)
_refine_ls_extinction_method none
_refine_ls_goodness_of_fit_ref 1.181
_refine_ls_hydrogen_treatment constr
_refine_ls_matrix_type full
_refine_ls_number_parameters 158
_refine_ls_number_reflns 3604
_refine_ls_number_restraints 0
_refine_ls_restrained_S_all 1.181
_refine_ls_R_factor_all 0.0587
_refine_ls_R_factor_gt 0.0552
_refine_ls_shift/su_max 0.000
_refine_ls_shift/su_mean 0.000
_refine_ls_structure_factor_coef Fsqd
_refine_ls_weighting_details 'w=1/[\s^2^(Fo^2^)+(0.1004P)^2^+5.9493P] where P=(Fo^2^+2Fc^2^)/3'
_refine_ls_weighting_scheme calc
_refine_ls_wR_factor_gt 0.1847
_refine_ls_wR_factor_ref 0.1880
_reflns_Friedel_coverage 0.652
_reflns_Friedel_fraction_full 1.000
_reflns_Friedel_fraction_max 1.000
_reflns_number_gt 3369
_reflns_number_total 3604
_reflns_threshold_expression 'I > 2\s(I)'
_cod_data_source_file d1cc01583d2.cif
_cod_data_source_block fe2l3
_cod_depositor_comments
;
The following automatic conversions were performed:

data item '_exptl_absorpt_correction_type' value 'Multi-Scan' was
changed to 'multi-scan' in accordance with the
/home/data/users/saulius/crontab/automatic-downloads/rss-feeds/RSC/lib/dictionaries/cif_core.dic
dictionary named 'cif_core.dic' version 2.4.2 last updated on
2011-04-26.

Automatic conversion script
Id: cif_fix_values 7556 2019-12-06 15:28:31Z antanas 

 Adding full bibliography for 7128164--7128169.cif.
;
_cod_original_cell_volume 4335.1(12)
_cod_database_code 7128167
_shelx_shelxl_version_number 2018/3
_shelx_space_group_comment
;
The symmetry employed for this shelxl refinement is uniquely defined
by the following loop, which should always be used as a source of
symmetry information in preference to the above space-group names.
They are only intended as comments.
;
_shelx_estimated_absorpt_t_max 0.985
_shelx_estimated_absorpt_t_min 0.955
_olex2_refinement_description
;
1. Twinned data refinement
 Scales: 0.51(5)
 0.49(5)
2. Fixed Uiso
 At 1.2 times of:
  All C(H) groups
3.a Aromatic/amide H refined with riding coordinates:
 C1(H1), C10(H10), C8(H8), C12(H12), C2(H2), C7(H7), C4(H4), C3(H3)
3.b :
 C15(H15)
;
_smtbx_masks_void_probe_radius 1.2
_smtbx_masks_void_truncation_radius 1.2
_olex2_submission_special_instructions 'No special instructions were received'

loop_
_space_group_symop_operation_xyz
'x, y, z'
'-y, x-y, z'
'-x+y, -x, z'
'-x, -y, z+1/2'
'y, -x+y, z+1/2'
'x-y, x, z+1/2'
'y, x, -z'
'x-y, -y, -z'
'-x, -x+y, -z'
'-y, -x, -z+1/2'
'-x+y, y, -z+1/2'
'x, x-y, -z+1/2'

loop_
_atom_site_label
_atom_site_type_symbol
_atom_site_fract_x
_atom_site_fract_y
_atom_site_fract_z
_atom_site_U_iso_or_equiv
_atom_site_adp_type
_atom_site_occupancy
_atom_site_site_symmetry_order
_atom_site_calc_flag
_atom_site_refinement_flags_posn
_atom_site_refinement_flags_adp
_atom_site_refinement_flags_occupancy
_atom_site_disorder_assembly
_atom_site_disorder_group
Fe1 Fe 0.666667 0.333333 0.45957(3) 0.0171(2) Uani 1 3 d S T P . .
N1 N 0.7672(3) 0.4707(3) 0.49781(12) 0.0208(7) Uani 1 1 d . . . . .
N2 N 0.6499(3) 0.4471(3) 0.42163(10) 0.0177(7) Uani 1 1 d . . . . .
C6 C 0.7074(4) 0.5563(4) 0.43753(15) 0.0227(8) Uani 1 1 d . . . . .
C1 C 0.8252(4) 0.4738(4) 0.53815(15) 0.0250(9) Uani 1 1 d . . . . .
H1 H 0.821645 0.405111 0.549055 0.030 Uiso 1 1 calc R U . . .
C5 C 0.7738(4) 0.5704(4) 0.48215(14) 0.0248(9) Uani 1 1 d . . . . .
C11 C 0.5581(4) 0.4907(4) 0.29915(15) 0.0248(9) Uani 1 1 d . . . . .
C10 C 0.5945(4) 0.4280(4) 0.37851(12) 0.0199(8) Uani 1 1 d . . . . .
H10 H 0.551545 0.351311 0.366993 0.024 Uiso 1 1 calc R U . . .
C8 C 0.6528(5) 0.6257(4) 0.36951(16) 0.0324(11) Uani 1 1 d . . . . .
H8 H 0.652128 0.686680 0.352453 0.039 Uiso 1 1 calc R U . . .
C12 C 0.6308(4) 0.5667(4) 0.26444(15) 0.0251(9) Uani 1 1 d . . . . .
H12 H 0.697106 0.635867 0.274184 0.030 Uiso 1 1 calc R U . . .
C9 C 0.5980(4) 0.5154(4) 0.35073(15) 0.0255(9) Uani 1 1 d . . . . .
C2 C 0.8898(5) 0.5748(5) 0.56416(17) 0.0343(11) Uani 1 1 d . . . . .
H2 H 0.927722 0.574336 0.592991 0.041 Uiso 1 1 calc R U . . .
C14 C 0.6904(5) 0.6258(4) 0.18181(15) 0.0301(10) Uani 1 1 d . . . . .
C7 C 0.7091(5) 0.6463(4) 0.41374(16) 0.0345(12) Uani 1 1 d . . . . .
H7 H 0.747968 0.721448 0.427095 0.041 Uiso 1 1 calc R U . . .
C13 C 0.6079(5) 0.5429(4) 0.21551(15) 0.0264(10) Uani 1 1 d . . . . .
C4 C 0.8398(5) 0.6729(4) 0.50614(17) 0.0360(11) Uani 1 1 d . . . . .
H4 H 0.845134 0.741723 0.494186 0.043 Uiso 1 1 calc R U . . .
C3 C 0.8982(5) 0.6754(5) 0.54768(19) 0.0400(13) Uani 1 1 d . . . . .
H3 H 0.943399 0.745435 0.564559 0.048 Uiso 1 1 calc R U . . .
C15 C 0.7617(6) 0.7000(5) 0.15799(18) 0.0395(13) Uani 1 1 d . . . . .
H15 H 0.819069 0.759804 0.138824 0.047 Uiso 1 1 calc R U . . .

loop_
_atom_site_aniso_label
_atom_site_aniso_U_11
_atom_site_aniso_U_22
_atom_site_aniso_U_33
_atom_site_aniso_U_23
_atom_site_aniso_U_13
_atom_site_aniso_U_12
Fe1 0.0204(3) 0.0204(3) 0.0105(4) 0.000 0.000 0.01019(15)
N1 0.0202(16) 0.0249(17) 0.0165(14) -0.0017(13) -0.0020(13) 0.0107(14)
N2 0.0238(17) 0.0233(17) 0.0067(12) -0.0022(12) -0.0042(12) 0.0123(15)
C6 0.029(2) 0.022(2) 0.0162(17) 0.0012(15) -0.0023(16) 0.0113(17)
C1 0.029(2) 0.028(2) 0.0186(17) -0.0040(17) -0.0069(17) 0.0152(18)
C5 0.028(2) 0.0243(19) 0.0162(16) 0.0000(14) -0.0021(17) 0.0086(18)
C11 0.034(2) 0.033(2) 0.0159(17) -0.0021(16) -0.0047(16) 0.023(2)
C10 0.026(2) 0.029(2) 0.0076(13) -0.0027(15) -0.0050(15) 0.0157(18)
C8 0.054(3) 0.029(2) 0.0203(19) -0.0035(17) -0.008(2) 0.026(2)
C12 0.036(2) 0.028(2) 0.0188(19) -0.0005(15) -0.0050(16) 0.0210(19)
C9 0.037(3) 0.031(2) 0.0150(17) -0.0034(16) -0.0055(17) 0.022(2)
C2 0.039(3) 0.033(3) 0.024(2) -0.0056(19) -0.0153(19) 0.013(2)
C14 0.051(3) 0.033(2) 0.0133(17) -0.0016(17) -0.0061(18) 0.027(2)
C7 0.055(3) 0.024(2) 0.021(2) -0.0032(17) -0.010(2) 0.018(2)
C13 0.044(3) 0.029(2) 0.0148(18) -0.0017(16) -0.0033(18) 0.025(2)
C4 0.047(3) 0.023(2) 0.030(2) -0.0050(17) -0.015(2) 0.011(3)
C3 0.049(3) 0.030(2) 0.036(3) -0.013(2) -0.024(2) 0.016(2)
C15 0.060(4) 0.035(3) 0.023(2) 0.0053(19) -0.006(2) 0.023(3)

loop_
_atom_type_symbol
_atom_type_description
_atom_type_scat_dispersion_real
_atom_type_scat_dispersion_imag
_atom_type_scat_source
C C 0.0033 0.0016 'International Tables Vol C Tables 4.2.6.8 and 6.1.1.4'
F F 0.0171 0.0103 'International Tables Vol C Tables 4.2.6.8 and 6.1.1.4'
Fe Fe 0.3463 0.8444 'International Tables Vol C Tables 4.2.6.8 and 6.1.1.4'
H H 0.0000 0.0000 'International Tables Vol C Tables 4.2.6.8 and 6.1.1.4'
N N 0.0061 0.0033 'International Tables Vol C Tables 4.2.6.8 and 6.1.1.4'
P P 0.1023 0.0942 'International Tables Vol C Tables 4.2.6.8 and 6.1.1.4'

loop_
_geom_angle_atom_site_label_1
_geom_angle_atom_site_label_2
_geom_angle_atom_site_label_3
_geom_angle
_geom_angle_site_symmetry_1
_geom_angle_site_symmetry_3
_geom_angle_publ_flag
N1 Fe1 N1 93.62(14) . 2_655 ?
N1 Fe1 N1 93.62(14) 3_665 2_655 ?
N1 Fe1 N1 93.62(14) 3_665 . ?
N2 Fe1 N1 91.52(14) 3_665 . ?
N2 Fe1 N1 81.39(14) 2_655 2_655 ?
N2 Fe1 N1 91.52(14) 2_655 3_665 ?
N2 Fe1 N1 81.39(14) . . ?
N2 Fe1 N1 91.52(14) . 2_655 ?
N2 Fe1 N1 81.39(14) 3_665 3_665 ?
N2 Fe1 N1 173.06(15) . 3_665 ?
N2 Fe1 N1 173.06(15) 3_665 2_655 ?
N2 Fe1 N1 173.06(14) 2_655 . ?
N2 Fe1 N2 93.86(13) 3_665 . ?
N2 Fe1 N2 93.86(13) 3_665 2_655 ?
N2 Fe1 N2 93.86(13) 2_655 . ?
C1 N1 Fe1 126.2(3) . . ?
C1 N1 C5 118.6(4) . . ?
C5 N1 Fe1 115.2(3) . . ?
C6 N2 Fe1 116.5(3) . . ?
C6 N2 C10 117.0(4) . . ?
C10 N2 Fe1 126.1(3) . . ?
N2 C6 C5 113.2(4) . . ?
N2 C6 C7 123.5(4) . . ?
C7 C6 C5 123.2(4) . . ?
N1 C1 H1 119.1 . . ?
N1 C1 C2 121.9(4) . . ?
C2 C1 H1 119.1 . . ?
N1 C5 C6 113.6(4) . . ?
N1 C5 C4 121.3(4) . . ?
C4 C5 C6 125.1(4) . . ?
C12 C11 C9 117.1(4) . . ?
C12 C11 C13 119.1(4) . 10_665 ?
C13 C11 C9 123.6(4) 10_665 . ?
N2 C10 H10 118.5 . . ?
N2 C10 C9 123.0(4) . . ?
C9 C10 H10 118.5 . . ?
C9 C8 H8 120.4 . . ?
C9 C8 C7 119.3(4) . . ?
C7 C8 H8 120.4 . . ?
C11 C12 H12 119.6 . . ?
C11 C12 C13 120.9(5) . . ?
C13 C12 H12 119.6 . . ?
C10 C9 C11 118.9(4) . . ?
C8 C9 C11 122.3(4) . . ?
C8 C9 C10 118.1(4) . . ?
C1 C2 H2 120.3 . . ?
C3 C2 C1 119.3(4) . . ?
C3 C2 H2 120.3 . . ?
C15 C14 C13 173.8(5) . . ?
C6 C7 C8 118.8(4) . . ?
C6 C7 H7 120.6 . . ?
C8 C7 H7 120.6 . . ?
C11 C13 C14 123.1(4) 10_665 . ?
C12 C13 C11 119.9(5) . 10_665 ?
C12 C13 C14 117.0(4) . . ?
C5 C4 H4 120.1 . . ?
C5 C4 C3 119.9(5) . . ?
C3 C4 H4 120.1 . . ?
C2 C3 C4 119.1(5) . . ?
C2 C3 H3 120.5 . . ?
C4 C3 H3 120.5 . . ?
C14 C15 H15 180.0 . . ?

loop_
_geom_bond_atom_site_label_1
_geom_bond_atom_site_label_2
_geom_bond_distance
_geom_bond_site_symmetry_2
_geom_bond_publ_flag
Fe1 N1 1.966(4) . ?
Fe1 N1 1.966(4) 2_655 ?
Fe1 N1 1.966(4) 3_665 ?
Fe1 N2 1.960(3) 3_665 ?
Fe1 N2 1.960(3) . ?
Fe1 N2 1.960(3) 2_655 ?
N1 C1 1.352(5) . ?
N1 C5 1.367(6) . ?
N2 C6 1.345(6) . ?
N2 C10 1.364(4) . ?
C6 C5 1.481(6) . ?
C6 C7 1.367(6) . ?
C1 H1 0.9500 . ?
C1 C2 1.392(6) . ?
C5 C4 1.380(6) . ?
C11 C12 1.388(6) . ?
C11 C9 1.505(6) . ?
C11 C13 1.401(7) 10_665 ?
C10 H10 0.9500 . ?
C10 C9 1.385(6) . ?
C8 H8 0.9500 . ?
C8 C9 1.385(7) . ?
C8 C7 1.395(6) . ?
C12 H12 0.9500 . ?
C12 C13 1.393(6) . ?
C2 H2 0.9500 . ?
C2 C3 1.376(8) . ?
C14 C13 1.452(7) . ?
C14 C15 1.180(8) . ?
C7 H7 0.9500 . ?
C4 H4 0.9500 . ?
C4 C3 1.385(7) . ?
C3 H3 0.9500 . ?
C15 H15 0.9500 . ?

loop_
_geom_torsion_atom_site_label_1
_geom_torsion_atom_site_label_2
_geom_torsion_atom_site_label_3
_geom_torsion_atom_site_label_4
_geom_torsion
_geom_torsion_site_symmetry_1
_geom_torsion_site_symmetry_2
_geom_torsion_site_symmetry_3
_geom_torsion_site_symmetry_4
_geom_torsion_publ_flag
Fe1 N1 C1 C2 -176.6(4) . . . . ?
Fe1 N1 C5 C6 -2.7(5) . . . . ?
Fe1 N1 C5 C4 178.9(4) . . . . ?
Fe1 N2 C6 C5 -0.5(5) . . . . ?
Fe1 N2 C6 C7 176.6(4) . . . . ?
Fe1 N2 C10 C9 -171.7(3) . . . . ?
N1 C1 C2 C3 -2.1(8) . . . . ?
N1 C5 C4 C3 -1.8(9) . . . . ?
N2 C6 C5 N1 2.1(6) . . . . ?
N2 C6 C5 C4 -179.6(5) . . . . ?
N2 C6 C7 C8 -3.0(9) . . . . ?
N2 C10 C9 C11 166.0(4) . . . . ?
N2 C10 C9 C8 -5.1(7) . . . . ?
C6 N2 C10 C9 1.7(6) . . . . ?
C6 C5 C4 C3 180.0(5) . . . . ?
C1 N1 C5 C6 179.6(4) . . . . ?
C1 N1 C5 C4 1.3(7) . . . . ?
C1 C2 C3 C4 1.5(9) . . . . ?
C5 N1 C1 C2 0.7(7) . . . . ?
C5 C6 C7 C8 173.7(5) . . . . ?
C5 C4 C3 C2 0.4(10) . . . . ?
C11 C12 C13 C11 1.0(6) . . . 10_665 ?
C11 C12 C13 C14 -178.3(4) . . . . ?
C10 N2 C6 C5 -174.5(4) . . . . ?
C10 N2 C6 C7 2.5(7) . . . . ?
C12 C11 C9 C10 -130.1(5) . . . . ?
C12 C11 C9 C8 40.6(7) . . . . ?
C9 C11 C12 C13 171.9(4) . . . . ?
C9 C8 C7 C6 -0.7(9) . . . . ?
C7 C6 C5 N1 -175.0(5) . . . . ?
C7 C6 C5 C4 3.3(8) . . . . ?
C7 C8 C9 C11 -166.3(5) . . . . ?
C7 C8 C9 C10 4.5(8) . . . . ?
C13 C11 C12 C13 -3.6(6) 10_665 . . . ?
C13 C11 C9 C10 45.1(7) 10_665 . . . ?
C13 C11 C9 C8 -144.1(5) 10_665 . . . ?

loop_
_twin_individual_id
_twin_individual_mass_fraction_refined
1 0.51(5)
2 0.49(5)

loop_
_smtbx_masks_void_nr
_smtbx_masks_void_average_x
_smtbx_masks_void_average_y
_smtbx_masks_void_average_z
_smtbx_masks_void_volume
_smtbx_masks_void_count_electrons
_smtbx_masks_void_content
1 -0.789 -0.973 -0.202 1323.7 554.4 '8 PF6'
2 0.333 0.667 0.750 33.4 0.0 ?
3 0.667 0.333 0.250 33.4 0.0 ?
